data_7243152
loop_
_publ_author_name
'Suzaki, Yuji'
'Fukuchi, Yugo'
'Tadami, Hiroko'
'Koizumi, Take-aki'
'Osakada, Kohtaro'
'Ide, Tomohito'
'Horie, Masaki'
'Hoshino, Norihisa'
'Akutagawa, Tomoyuki'

_publ_section_title
;
 Further investigations of the crystal-to-crystal phase transition of a
 [2]pseudorotaxane composed of ferrocene-terminated dialkylammonium and
 dibenzo[24]crown-8-ether
;
_journal_issue 34
_journal_name_full CrystEngComm
_journal_page_first 5944
_journal_page_last 5952
_journal_paper_doi 10.1039/D1CE00457C
_journal_volume 23
_journal_year 2021
_chemical_formula_moiety 'C19 H22 Fe N, C24 H32 O8, 2(F3 P0.5)'
_chemical_formula_sum 'C43 H54 F6 Fe N O8 P'
_chemical_formula_weight 913.72
_space_group_crystal_system monoclinic
_space_group_IT_number 13
_space_group_name_Hall '-P 2yc'
_space_group_name_H-M_alt 'P 1 2/c 1'
_symmetry_Int_Tables_number 13
_audit_creation_date 2015-06-29
_audit_creation_method
;
Olex2 1.2
(compiled 2015.01.26 svn.r3151 for OlexSys, GUI svn.r4998)
;
_audit_update_record
;
2021-04-06 deposited with the CCDC.	2021-06-21 downloaded from the CCDC.
;
_cell_angle_alpha 90
_cell_angle_beta 116.199(2)
_cell_angle_gamma 90
_cell_formula_units_Z 4
_cell_length_a 21.497(5)
_cell_length_b 9.893(2)
_cell_length_c 22.324(5)
_cell_measurement_reflns_used 4465
_cell_measurement_temperature 93.15
_cell_measurement_theta_max 27.92
_cell_measurement_theta_min 2.19
_cell_volume 4259.9(16)
_computing_molecular_graphics 'Olex2 (Dolomanov et al., 2009)'
_computing_publication_material 'Olex2 (Dolomanov et al., 2009)'
_computing_structure_refinement 'olex2.refine (Bourhis et al., 2015)'
_diffrn_ambient_temperature 93.15
_diffrn_measured_fraction_theta_full 0.9281
_diffrn_measured_fraction_theta_max 0.9281
_diffrn_measurement_device_type 'Bruker SMART APEX II CCD'
_diffrn_radiation_type 'Mo K\a'
_diffrn_radiation_wavelength 0.71073
_diffrn_reflns_av_R_equivalents 0.0580
_diffrn_reflns_av_unetI/netI 0.0892
_diffrn_reflns_limit_h_max 29
_diffrn_reflns_limit_h_min -24
_diffrn_reflns_limit_k_max 12
_diffrn_reflns_limit_k_min -13
_diffrn_reflns_limit_l_max 30
_diffrn_reflns_limit_l_min -28
_diffrn_reflns_number 22672
_diffrn_reflns_theta_full 28.9537
_diffrn_reflns_theta_max 28.95
_diffrn_reflns_theta_min 1.83
_exptl_absorpt_coefficient_mu 0.471
_exptl_crystal_colour 'clear light orange'
_exptl_crystal_colour_lustre clear
_exptl_crystal_colour_modifier light
_exptl_crystal_colour_primary orange
_exptl_crystal_density_diffrn 1.4247
_exptl_crystal_description needle
_exptl_crystal_F_000 1915.0325
_exptl_crystal_size_max 0.3
_exptl_crystal_size_mid 0.2
_exptl_crystal_size_min 0.01
_refine_diff_density_max 1.2342
_refine_diff_density_min -0.9298
_refine_diff_density_rms 0.1932
_refine_ls_d_res_high 0.7341
_refine_ls_d_res_low 11.1205
_refine_ls_goodness_of_fit_ref 1.0920
_refine_ls_hydrogen_treatment mixed
_refine_ls_matrix_type full
_refine_ls_number_constraints 91
_refine_ls_number_parameters 543
_refine_ls_number_reflns 10485
_refine_ls_number_restraints 0
_refine_ls_restrained_S_all 1.0920
_refine_ls_R_factor_all 0.1267
_refine_ls_R_factor_gt 0.0762
_refine_ls_shift/su_max 0.0001
_refine_ls_shift/su_mean 0.0000
_refine_ls_structure_factor_coef Fsqd
_refine_ls_weighting_details 'w=1/[\s^2^(Fo^2^)+(0.0348P)^2^+11.0441P] where P=(Fo^2^+2Fc^2^)/3'
_refine_ls_weighting_scheme calc
_refine_ls_wR_factor_gt 0.1466
_refine_ls_wR_factor_ref 0.1637
_reflns_Friedel_coverage 0.0
_reflns_limit_h_max 25
_reflns_limit_h_min -29
_reflns_limit_k_max 13
_reflns_limit_k_min 0
_reflns_limit_l_max 30
_reflns_limit_l_min 0
_reflns_number_gt 6635
_reflns_number_total 10485
_reflns_threshold_expression I>=2u(I)
_cod_data_source_file d1ce00457c2.cif
_cod_data_source_block tdm22203_246_2_0m_a
_cod_depositor_comments 'Adding full bibliography for 7243143--7243153.cif.'
_cod_original_cell_volume 4259.6(15)
_cod_database_code 7243152
_olex2_refinement_description
;
1. Fixed Uiso
 At 1.2 times of:
  All C(H) groups, All C(H,H) groups, All N(H,H) groups
 At 1.5 times of:
  All C(H,H,H) groups
2.a Ternary CH refined with riding coordinates:
 C12(H12), C13(H13), C11(H11), C17(H17), C14(H14), C18(H18), C15(H15),
 C16(H16), C19(H19)
2.b Secondary CH2 refined with riding coordinates:
 N1(H1a,H1b), C9(H9a,H9b), C39(H39a,H39b), C38(H38a,H38b), C26(H26a,H26b),
 C29(H29a,H29b), C27(H27a,H27b), C8(H8a,H8b), C31(H31a,H31b), C30(H30a,H30b),
 C28(H28a,H28b), C40(H40a,H40b), C42(H42a,H42b), C43(H43a,H43b), C41(H41a,H41b)
2.c Aromatic/amide H refined with riding coordinates:
 C6(H6), C36(H36), C33(H33), C7(H7), C24(H24), C4(H4), C21(H21), C35(H35),
 C23(H23), C34(H34), C3(H3), C22(H22)
2.d Idealised Me refined as rotating group:
 C1(H1c,H1d,H1e)
;
_olex2_submission_special_instructions 'No special instructions were received'

loop_
_space_group_symop_id
_space_group_symop_operation_xyz
1 x,y,z
2 -x,y,-z+1/2
3 -x,-y,-z
4 x,-y,z-1/2

loop_
_atom_site_label
_atom_site_type_symbol
_atom_site_fract_x
_atom_site_fract_y
_atom_site_fract_z
_atom_site_U_iso_or_equiv
_atom_site_adp_type
_atom_site_occupancy
_atom_site_site_symmetry_order
_atom_site_refinement_flags_posn
_atom_site_refinement_flags_adp
_atom_site_refinement_flags_occupancy
Fe01 Fe 0.21503(3) 0.62994(6) 0.66254(3) 0.02324(15) Uani 1.000000 1 . . .
O007 O 0.36195(14) 0.8277(3) 0.50589(13) 0.0238(6) Uani 1.000000 1 . . .
O009 O 0.43022(14) 0.5880(3) 0.58333(13) 0.0251(6) Uani 1.000000 1 . . .
O00A O 0.23238(14) 0.8956(3) 0.45329(13) 0.0243(6) Uani 1.000000 1 . . .
O00B O 0.25138(14) 0.1911(3) 0.55011(14) 0.0266(6) Uani 1.000000 1 . . .
O00D O 0.36976(14) 0.3432(3) 0.56188(14) 0.0251(6) Uani 1.000000 1 . . .
O00G O 0.12536(14) 0.2643(3) 0.48457(14) 0.0295(7) Uani 1.000000 1 . . .
O00H O 0.11271(15) 0.7404(3) 0.44978(14) 0.0313(7) Uani 1.000000 1 . . .
N1 N 0.27519(17) 0.5782(3) 0.50223(16) 0.0225(7) Uani 1.000000 1 . . .
H1a H 0.27296(17) 0.6705(3) 0.49633(16) 0.0270(8) Uiso 1.000000 1 R . .
H1b H 0.32103(17) 0.5547(3) 0.52633(16) 0.0270(8) Uiso 1.000000 1 R . .
O10 O 0.07938(15) 0.4843(3) 0.38714(16) 0.0377(8) Uani 1.000000 1 . . .
C37 C 0.2716(2) 0.9540(4) 0.42565(19) 0.0237(9) Uani 1.000000 1 . . .
C25 C 0.2091(2) 0.1560(4) 0.5785(2) 0.0252(9) Uani 1.000000 1 . . .
C10 C 0.2687(2) 0.5949(4) 0.60972(19) 0.0212(8) Uani 1.000000 1 . . .
C32 C 0.3416(2) 0.9168(4) 0.45353(19) 0.0234(8) Uani 1.000000 1 . . .
C9 C 0.2358(2) 0.5392(4) 0.54029(19) 0.0233(8) Uani 1.000000 1 . . .
H9a H 0.1877(2) 0.5733(4) 0.51669(19) 0.0280(10) Uiso 1.000000 1 R . .
H9b H 0.2339(2) 0.4394(4) 0.54229(19) 0.0280(10) Uiso 1.000000 1 R . .
C12 C 0.3041(2) 0.7428(4) 0.6977(2) 0.0284(9) Uani 1.000000 1 . . .
H12 H 0.3129(2) 0.8281(4) 0.7243(2) 0.0341(11) Uiso 1.000000 1 R . .
C20 C 0.1397(2) 0.1960(4) 0.5421(2) 0.0260(9) Uani 1.000000 1 . . .
C39 C 0.1276(2) 0.8786(4) 0.4657(2) 0.0267(9) Uani 1.000000 1 . . .
H39a H 0.0837(2) 0.9266(4) 0.4556(2) 0.0320(11) Uiso 1.000000 1 R . .
H39b H 0.1574(2) 0.8867(4) 0.5143(2) 0.0320(11) Uiso 1.000000 1 R . .
C13 C 0.3182(2) 0.6099(4) 0.7239(2) 0.0291(9) Uani 1.000000 1 . . .
H13 H 0.3391(2) 0.5850(4) 0.7723(2) 0.0349(11) Uiso 1.000000 1 R . .
C38 C 0.1633(2) 0.9478(4) 0.4292(2) 0.0247(9) Uani 1.000000 1 . . .
H38a H 0.1649(2) 1.0466(4) 0.4369(2) 0.0296(10) Uiso 1.000000 1 R . .
H38b H 0.1373(2) 0.9311(4) 0.3806(2) 0.0296(10) Uiso 1.000000 1 R . .
C5 C 0.2811(2) 0.5630(4) 0.39526(19) 0.0253(9) Uani 1.000000 1 . . .
C11 C 0.2739(2) 0.7335(4) 0.6276(2) 0.0239(9) Uani 1.000000 1 . . .
H11 H 0.2580(2) 0.8113(4) 0.5957(2) 0.0287(10) Uiso 1.000000 1 R . .
C26 C 0.3201(2) 0.1378(4) 0.5786(2) 0.0261(9) Uani 1.000000 1 . . .
H26a H 0.3441(2) 0.1583(4) 0.6269(2) 0.0314(10) Uiso 1.000000 1 R . .
H26b H 0.3191(2) 0.0386(4) 0.5726(2) 0.0314(10) Uiso 1.000000 1 R . .
C6 C 0.3486(2) 0.5262(4) 0.4102(2) 0.0281(9) Uani 1.000000 1 . . .
H6 H 0.3719(2) 0.4616(4) 0.4443(2) 0.0337(11) Uiso 1.000000 1 R . .
C29 C 0.4449(2) 0.5027(4) 0.6392(2) 0.0247(9) Uani 1.000000 1 . . .
H29a H 0.4928(2) 0.5187(4) 0.6739(2) 0.0296(10) Uiso 1.000000 1 R . .
H29b H 0.4124(2) 0.5217(4) 0.6586(2) 0.0296(10) Uiso 1.000000 1 R . .
C2 C 0.3493(2) 0.6775(4) 0.3260(2) 0.0268(9) Uani 1.000000 1 . . .
C27 C 0.3560(2) 0.2043(4) 0.5428(2) 0.0263(9) Uani 1.000000 1 . . .
H27a H 0.3267(2) 0.1982(4) 0.4941(2) 0.0315(11) Uiso 1.000000 1 R . .
H27b H 0.4002(2) 0.1569(4) 0.5533(2) 0.0315(11) Uiso 1.000000 1 R . .
C8 C 0.2464(2) 0.5098(4) 0.43536(19) 0.0257(9) Uani 1.000000 1 . . .
H8a H 0.2541(2) 0.4111(4) 0.44152(19) 0.0308(11) Uiso 1.000000 1 R . .
H8b H 0.1959(2) 0.5263(4) 0.41134(19) 0.0308(11) Uiso 1.000000 1 R . .
C17 C 0.1424(2) 0.7156(4) 0.6869(2) 0.0282(9) Uani 1.000000 1 . . .
H17 H 0.1480(2) 0.8018(4) 0.7121(2) 0.0338(11) Uiso 1.000000 1 R . .
C36 C 0.2467(2) 1.0462(4) 0.3735(2) 0.0280(9) Uani 1.000000 1 . . .
H36 H 0.1993(2) 1.0725(4) 0.3544(2) 0.0335(11) Uiso 1.000000 1 R . .
C33 C 0.3845(2) 0.9699(4) 0.4285(2) 0.0271(9) Uani 1.000000 1 . . .
H33 H 0.4318(2) 0.9436(4) 0.4471(2) 0.0325(11) Uiso 1.000000 1 R . .
C31 C 0.4347(2) 0.8084(4) 0.5430(2) 0.0253(9) Uani 1.000000 1 . . .
H31a H 0.4533(2) 0.7619(4) 0.5152(2) 0.0304(11) Uiso 1.000000 1 R . .
H31b H 0.4582(2) 0.8970(4) 0.5568(2) 0.0304(11) Uiso 1.000000 1 R . .
C7 C 0.3821(2) 0.5819(4) 0.3763(2) 0.0287(9) Uani 1.000000 1 . . .
H7 H 0.4283(2) 0.5551(4) 0.3870(2) 0.0344(11) Uiso 1.000000 1 R . .
C14 C 0.2969(2) 0.5188(4) 0.6699(2) 0.0267(9) Uani 1.000000 1 . . .
H14 H 0.3006(2) 0.4181(4) 0.6733(2) 0.0320(11) Uiso 1.000000 1 R . .
C30 C 0.4479(2) 0.7244(4) 0.6037(2) 0.0262(9) Uani 1.000000 1 . . .
H30a H 0.4194(2) 0.7582(4) 0.6253(2) 0.0314(11) Uiso 1.000000 1 R . .
H30b H 0.4973(2) 0.7306(4) 0.6363(2) 0.0314(11) Uiso 1.000000 1 R . .
C24 C 0.2291(2) 0.0852(4) 0.6369(2) 0.0301(10) Uani 1.000000 1 . . .
H24 H 0.2759(2) 0.0567(4) 0.6612(2) 0.0361(12) Uiso 1.000000 1 R . .
C4 C 0.2484(2) 0.6579(4) 0.3456(2) 0.0262(9) Uani 1.000000 1 . . .
H4 H 0.2025(2) 0.6862(4) 0.3354(2) 0.0315(11) Uiso 1.000000 1 R . .
C21 C 0.0924(2) 0.1643(4) 0.5658(2) 0.0320(10) Uani 1.000000 1 . . .
H21 H 0.0452(2) 0.1904(4) 0.5412(2) 0.0384(12) Uiso 1.000000 1 R . .
C18 C 0.1604(2) 0.5846(5) 0.7153(2) 0.0324(10) Uani 1.000000 1 . . .
H18 H 0.1806(2) 0.5622(5) 0.7639(2) 0.0389(12) Uiso 1.000000 1 R . .
C35 C 0.2905(2) 1.0999(4) 0.3494(2) 0.0329(10) Uani 1.000000 1 . . .
H35 H 0.2733(2) 1.1637(4) 0.3140(2) 0.0395(12) Uiso 1.000000 1 R . .
C15 C 0.1180(2) 0.5649(5) 0.6021(2) 0.0350(11) Uani 1.000000 1 . . .
H15 H 0.1022(2) 0.5257(5) 0.5564(2) 0.0420(13) Uiso 1.000000 1 R . .
C28 C 0.4371(2) 0.3599(4) 0.6153(2) 0.0269(9) Uani 1.000000 1 . . .
H28a H 0.4434(2) 0.2975(4) 0.6522(2) 0.0323(11) Uiso 1.000000 1 R . .
H28b H 0.4727(2) 0.3388(4) 0.5998(2) 0.0323(11) Uiso 1.000000 1 R . .
C40 C 0.0586(2) 0.7189(4) 0.3844(2) 0.0315(10) Uani 1.000000 1 . . .
H40a H 0.0215(2) 0.7867(4) 0.3747(2) 0.0378(12) Uiso 1.000000 1 R . .
H40b H 0.0770(2) 0.7297(4) 0.3511(2) 0.0378(12) Uiso 1.000000 1 R . .
C23 C 0.1808(3) 0.0553(4) 0.6603(2) 0.0351(11) Uani 1.000000 1 . . .
H23 H 0.1950(3) 0.0071(4) 0.7010(2) 0.0422(13) Uiso 1.000000 1 R . .
C16 C 0.1171(2) 0.7034(5) 0.6175(2) 0.0327(10) Uani 1.000000 1 . . .
H16 H 0.1007(2) 0.7794(5) 0.5845(2) 0.0392(12) Uiso 1.000000 1 R . .
C34 C 0.3589(2) 1.0616(4) 0.3764(2) 0.0337(10) Uani 1.000000 1 . . .
H34 H 0.3886(2) 1.0981(4) 0.3592(2) 0.0405(12) Uiso 1.000000 1 R . .
C19 C 0.1451(2) 0.4919(5) 0.6626(2) 0.0347(11) Uani 1.000000 1 . . .
H19 H 0.1522(2) 0.3918(5) 0.6673(2) 0.0417(13) Uiso 1.000000 1 R . .
C3 C 0.2819(2) 0.7117(4) 0.3107(2) 0.0289(9) Uani 1.000000 1 . . .
H3 H 0.2579(2) 0.7737(4) 0.2755(2) 0.0347(11) Uiso 1.000000 1 R . .
C42 C 0.0526(2) 0.3492(4) 0.3778(2) 0.0313(10) Uani 1.000000 1 . . .
H42a H 0.0041(2) 0.3501(4) 0.3428(2) 0.0376(12) Uiso 1.000000 1 R . .
H42b H 0.0799(2) 0.2921(4) 0.3616(2) 0.0376(12) Uiso 1.000000 1 R . .
C43 C 0.0545(2) 0.2871(4) 0.4392(2) 0.0311(10) Uani 1.000000 1 . . .
H43a H 0.0287(2) 0.2005(4) 0.4282(2) 0.0373(12) Uiso 1.000000 1 R . .
H43b H 0.0327(2) 0.3482(4) 0.4595(2) 0.0373(12) Uiso 1.000000 1 R . .
C1 C 0.3868(2) 0.7406(5) 0.2906(2) 0.0346(10) Uani 1.000000 1 . . .
H1c H 0.4207(11) 0.806(2) 0.3201(6) 0.0519(16) Uiso 1.000000 1 GR . .
H1d H 0.4110(13) 0.6702(6) 0.2780(13) 0.0519(16) Uiso 1.000000 1 GR . .
H1e H 0.3535(3) 0.787(3) 0.2504(8) 0.0519(16) Uiso 1.000000 1 GR . .
C41 C 0.0298(2) 0.5813(4) 0.3796(3) 0.0380(11) Uani 1.000000 1 . . .
H41a H -0.0107(2) 0.5699(4) 0.3356(3) 0.0456(14) Uiso 1.000000 1 R . .
H41b H 0.0139(2) 0.5691(4) 0.4146(3) 0.0456(14) Uiso 1.000000 1 R . .
C22 C 0.1131(3) 0.0939(4) 0.6258(2) 0.0374(11) Uani 1.000000 1 . . .
H22 H 0.0805(3) 0.0732(4) 0.6425(2) 0.0449(13) Uiso 1.000000 1 R . .
P11 P 0.5 0.99001(15) 0.75 0.0260(3) Uani 1.000000 2 S T P
F38 F 0.5 1.1518(3) 0.75 0.0305(8) Uani 1.000000 2 S T P
F41 F 0.5 0.8288(3) 0.75 0.0412(10) Uani 1.000000 2 S T P
F40 F 0.49373(15) 0.9921(2) 0.67598(12) 0.0421(7) Uani 1.000000 1 . . .
F39 F 0.58207(14) 0.9911(3) 0.77982(14) 0.0470(7) Uani 1.000000 1 . . .
P12 P 0.0 0.03680(15) 0.25 0.0230(3) Uani 1.000000 2 S T P
F44 F 0.01835(12) 1.0369(2) 0.32785(11) 0.0304(6) Uani 1.000000 1 . . .
F43 F -0.05631(16) -0.0774(3) 0.23763(13) 0.0526(8) Uani 1.000000 1 . . .
F42 F 0.05676(15) 1.1489(3) 0.26300(13) 0.0490(8) Uani 1.000000 1 . . .

loop_
_atom_site_aniso_label
_atom_site_aniso_U_11
_atom_site_aniso_U_22
_atom_site_aniso_U_33
_atom_site_aniso_U_12
_atom_site_aniso_U_13
_atom_site_aniso_U_23
Fe01 0.0275(3) 0.0202(3) 0.0234(3) -0.0018(3) 0.0125(2) 0.0005(2)
O007 0.0249(15) 0.0182(13) 0.0265(15) -0.0021(11) 0.0098(12) 0.0026(11)
O009 0.0331(16) 0.0167(13) 0.0233(14) -0.0029(12) 0.0104(13) -0.0022(11)
O00A 0.0267(15) 0.0209(14) 0.0251(15) 0.0010(11) 0.0113(12) 0.0036(11)
O00B 0.0239(15) 0.0215(14) 0.0319(16) 0.0001(12) 0.0100(13) 0.0043(12)
O00D 0.0222(15) 0.0159(13) 0.0318(16) -0.0008(11) 0.0069(12) 0.0005(11)
O00G 0.0237(16) 0.0262(15) 0.0350(17) 0.0005(12) 0.0096(13) 0.0001(13)
O00H 0.0291(16) 0.0171(14) 0.0346(17) -0.0014(12) 0.0022(13) 0.0061(12)
N1 0.0241(18) 0.0176(16) 0.0228(17) -0.0021(13) 0.0077(14) -0.0007(13)
O10 0.0324(18) 0.0203(15) 0.0463(19) -0.0016(13) 0.0045(15) -0.0045(14)
C37 0.031(2) 0.0169(19) 0.022(2) -0.0044(16) 0.0116(18) -0.0022(16)
C25 0.032(2) 0.0130(18) 0.030(2) -0.0034(16) 0.0126(19) -0.0053(16)
C10 0.023(2) 0.0171(18) 0.025(2) 0.0008(15) 0.0123(17) 0.0015(16)
C32 0.031(2) 0.0180(18) 0.021(2) -0.0031(16) 0.0108(18) -0.0025(16)
C9 0.026(2) 0.0201(19) 0.026(2) -0.0012(16) 0.0130(18) 0.0000(16)
C12 0.036(2) 0.029(2) 0.025(2) -0.0051(19) 0.018(2) -0.0023(18)
C20 0.030(2) 0.0150(19) 0.034(2) -0.0034(16) 0.0149(19) -0.0034(17)
C39 0.028(2) 0.0192(19) 0.028(2) -0.0006(17) 0.0080(18) 0.0011(17)
C13 0.028(2) 0.037(2) 0.022(2) 0.0001(19) 0.0101(18) 0.0067(18)
C38 0.027(2) 0.0184(19) 0.026(2) 0.0008(16) 0.0097(18) 0.0022(16)
C5 0.034(2) 0.021(2) 0.020(2) -0.0056(17) 0.0109(18) -0.0070(16)
C11 0.025(2) 0.023(2) 0.026(2) -0.0011(17) 0.0138(18) 0.0043(17)
C26 0.028(2) 0.0163(18) 0.029(2) 0.0004(17) 0.0088(18) -0.0003(17)
C6 0.035(2) 0.025(2) 0.023(2) 0.0038(18) 0.0111(19) 0.0006(17)
C29 0.023(2) 0.0214(19) 0.024(2) -0.0019(16) 0.0058(17) 0.0023(17)
C2 0.034(2) 0.023(2) 0.023(2) -0.0048(18) 0.0129(19) -0.0045(17)
C27 0.028(2) 0.0160(19) 0.030(2) -0.0007(16) 0.0075(18) -0.0022(16)
C8 0.031(2) 0.021(2) 0.023(2) -0.0042(17) 0.0107(18) -0.0057(17)
C17 0.030(2) 0.027(2) 0.035(2) -0.0025(18) 0.022(2) -0.0034(18)
C36 0.032(2) 0.024(2) 0.023(2) 0.0016(18) 0.0087(18) 0.0022(17)
C33 0.030(2) 0.025(2) 0.025(2) -0.0026(18) 0.0116(18) -0.0022(17)
C31 0.023(2) 0.0207(19) 0.032(2) -0.0063(16) 0.0127(18) -0.0049(17)
C7 0.027(2) 0.029(2) 0.029(2) 0.0008(18) 0.0117(19) -0.0014(18)
C14 0.027(2) 0.019(2) 0.031(2) 0.0026(17) 0.0101(19) 0.0062(17)
C30 0.029(2) 0.0151(18) 0.026(2) -0.0017(16) 0.0052(18) -0.0021(16)
C24 0.032(2) 0.022(2) 0.036(2) -0.0047(18) 0.015(2) -0.0025(18)
C4 0.027(2) 0.023(2) 0.026(2) 0.0001(17) 0.0084(18) -0.0048(17)
C21 0.032(2) 0.020(2) 0.043(3) -0.0019(17) 0.016(2) -0.0055(19)
C18 0.034(3) 0.033(2) 0.034(2) -0.0010(19) 0.020(2) 0.004(2)
C35 0.042(3) 0.030(2) 0.023(2) -0.006(2) 0.010(2) 0.0058(18)
C15 0.026(2) 0.049(3) 0.032(2) -0.006(2) 0.015(2) -0.007(2)
C28 0.022(2) 0.023(2) 0.031(2) -0.0007(17) 0.0079(18) 0.0043(18)
C40 0.031(2) 0.021(2) 0.034(2) 0.0009(18) 0.008(2) 0.0044(18)
C23 0.047(3) 0.025(2) 0.035(3) -0.007(2) 0.019(2) -0.0015(19)
C16 0.027(2) 0.042(3) 0.031(2) 0.002(2) 0.015(2) 0.010(2)
C34 0.038(3) 0.033(2) 0.030(2) -0.011(2) 0.014(2) 0.0022(19)
C19 0.035(3) 0.026(2) 0.053(3) -0.0108(19) 0.028(2) -0.006(2)
C3 0.035(3) 0.021(2) 0.026(2) 0.0014(18) 0.0088(19) 0.0018(17)
C42 0.028(2) 0.020(2) 0.033(2) -0.0030(17) 0.0022(19) -0.0070(18)
C43 0.023(2) 0.024(2) 0.043(3) 0.0012(17) 0.011(2) -0.0074(19)
C1 0.041(3) 0.033(2) 0.032(2) -0.004(2) 0.018(2) 0.002(2)
C41 0.024(2) 0.028(2) 0.047(3) -0.0006(19) 0.002(2) 0.001(2)
C22 0.050(3) 0.027(2) 0.049(3) -0.009(2) 0.034(3) -0.007(2)
P11 0.0344(9) 0.0178(7) 0.0231(8) -0.000000 0.0102(7) 0.000000
F38 0.046(2) 0.0149(16) 0.0338(19) -0.000000 0.0200(17) 0.000000
F41 0.068(3) 0.0162(17) 0.032(2) -0.000000 0.0157(19) 0.000000
F40 0.074(2) 0.0234(13) 0.0294(14) -0.0101(13) 0.0236(14) -0.0042(11)
F39 0.0408(16) 0.0373(16) 0.0553(18) 0.0048(13) 0.0141(14) -0.0120(14)
P12 0.0290(8) 0.0194(7) 0.0196(7) -0.000000 0.0099(6) 0.000000
F44 0.0384(14) 0.0279(13) 0.0217(12) 0.0019(11) 0.0104(11) -0.0001(10)
F43 0.073(2) 0.0521(18) 0.0321(15) -0.0383(16) 0.0230(15) -0.0110(13)
F42 0.0639(19) 0.0523(18) 0.0393(16) -0.0342(15) 0.0306(15) -0.0191(14)

loop_
_atom_type_symbol
_atom_type_scat_dispersion_real
_atom_type_scat_dispersion_imag
_atom_type_scat_Cromer_Mann_a1
_atom_type_scat_Cromer_Mann_a2
_atom_type_scat_Cromer_Mann_a3
_atom_type_scat_Cromer_Mann_a4
_atom_type_scat_Cromer_Mann_b1
_atom_type_scat_Cromer_Mann_b2
_atom_type_scat_Cromer_Mann_b3
_atom_type_scat_Cromer_Mann_b4
_atom_type_scat_Cromer_Mann_c
_atom_type_scat_source
_atom_type_scat_dispersion_source
C 0.00347 0.00161 2.31000 1.02000 1.58860 0.86500 20.84390 10.20750 0.56870 51.65120 0.215599998832 'International Tables Volume C Table 6.1.1.4 (pp. 500-502)' 'Henke, Gullikson and Davis, At. Data and Nucl. Data Tables, 1993, 54, 2'
F 0.01794 0.01033 3.53920 2.64120 1.51700 1.02430 10.28250 4.29440 0.26150 26.14760 0.277599990368 'International Tables Volume C Table 6.1.1.4 (pp. 500-502)' 'Henke, Gullikson and Davis, At. Data and Nucl. Data Tables, 1993, 54, 2'
H 0.00000 0.00000 0.49300 0.32291 0.14019 0.04081 10.51090 26.12570 3.14236 57.79970 0.0030380000826 'International Tables Volume C Table 6.1.1.4 (pp. 500-502)' 'Henke, Gullikson and Davis, At. Data and Nucl. Data Tables, 1993, 54, 2'
O 0.01158 0.00611 3.04850 2.28680 1.54630 0.86700 13.27710 5.70110 0.32390 32.90890 0.250800013542 'International Tables Volume C Table 6.1.1.4 (pp. 500-502)' 'Henke, Gullikson and Davis, At. Data and Nucl. Data Tables, 1993, 54, 2'
N 0.00653 0.00323 12.21260 3.13220 2.01250 1.16630 0.00570 9.89330 28.99750 0.58260 -11.5290002823 'International Tables Volume C Table 6.1.1.4 (pp. 500-502)' 'Henke, Gullikson and Davis, At. Data and Nucl. Data Tables, 1993, 54, 2'
P 0.10434 0.09671 6.43450 4.17910 1.78000 1.49080 1.90670 27.15700 0.52600 68.16450 1.11489999294 'International Tables Volume C Table 6.1.1.4 (pp. 500-502)' 'Henke, Gullikson and Davis, At. Data and Nucl. Data Tables, 1993, 54, 2'
Fe 0.35822 0.84933 11.76950 7.35730 3.52220 2.30450 4.76110 0.30720 15.35350 76.88050 1.03690004349 'International Tables Volume C Table 6.1.1.4 (pp. 500-502)' 'Henke, Gullikson and Davis, At. Data and Nucl. Data Tables, 1993, 54, 2'

loop_
_geom_angle_atom_site_label_1
_geom_angle_atom_site_label_2
_geom_angle_atom_site_label_3
_geom_angle
_geom_angle_site_symmetry_1
_geom_angle_site_symmetry_3
_geom_angle_publ_flag
C12 Fe01 C10 68.78(16) . . ?
C13 Fe01 C10 68.99(16) . . ?
C13 Fe01 C12 40.54(17) . . ?
C11 Fe01 C10 41.05(15) . . ?
C11 Fe01 C12 40.39(15) . . ?
C11 Fe01 C13 68.27(16) . . ?
C17 Fe01 C10 158.20(16) . . ?
C17 Fe01 C12 111.40(17) . . ?
C17 Fe01 C13 126.30(17) . . ?
C17 Fe01 C11 124.76(16) . . ?
C14 Fe01 C10 41.29(15) . . ?
C14 Fe01 C12 68.45(17) . . ?
C14 Fe01 C13 40.69(16) . . ?
C14 Fe01 C11 68.74(16) . . ?
C14 Fe01 C17 160.40(17) . . ?
C18 Fe01 C10 157.42(16) . . ?
C18 Fe01 C12 125.08(17) . . ?
C18 Fe01 C13 108.81(17) . . ?
C18 Fe01 C11 160.75(17) . . ?
C18 Fe01 C17 40.53(17) . . ?
C18 Fe01 C14 122.33(17) . . ?
C15 Fe01 C10 104.09(17) . . ?
C15 Fe01 C12 160.30(18) . . ?
C15 Fe01 C13 155.84(19) . . ?
C15 Fe01 C11 122.46(18) . . ?
C15 Fe01 C17 68.11(18) . . ?
C15 Fe01 C14 119.04(18) . . ?
C15 Fe01 C18 68.29(18) . . ?
C16 Fe01 C10 120.69(17) . . ?
C16 Fe01 C12 125.79(18) . . ?
C16 Fe01 C13 162.34(18) . . ?
C16 Fe01 C11 108.37(17) . . ?
C16 Fe01 C17 40.28(17) . . ?
C16 Fe01 C14 155.96(18) . . ?
C16 Fe01 C18 68.28(18) . . ?
C16 Fe01 C15 40.90(18) . . ?
C19 Fe01 C10 120.07(17) . . ?
C19 Fe01 C12 158.78(18) . . ?
C19 Fe01 C13 121.36(18) . . ?
C19 Fe01 C11 157.71(18) . . ?
C19 Fe01 C17 68.10(17) . . ?
C19 Fe01 C14 104.63(17) . . ?
C19 Fe01 C18 40.49(17) . . ?
C19 Fe01 C15 40.72(19) . . ?
C19 Fe01 C16 68.56(19) . . ?
C31 O007 C32 115.9(3) . . ?
C30 O009 C29 111.0(3) . . ?
C38 O00A C37 114.8(3) . . ?
C26 O00B C25 118.1(3) . . ?
C28 O00D C27 111.2(3) . . ?
C43 O00G C20 118.3(3) . . ?
C40 O00H C39 113.2(3) . . ?
H1b N1 H1a 108.0 . . ?
C9 N1 H1a 109.4(2) . . ?
C9 N1 H1b 109.4(2) . . ?
C8 N1 H1a 109.4(2) . . ?
C8 N1 H1b 109.4(2) . . ?
C8 N1 C9 111.2(3) . . ?
C41 O10 C42 113.0(3) . . ?
C32 C37 O00A 116.3(3) . . ?
C36 C37 O00A 124.6(4) . . ?
C36 C37 C32 119.2(4) . . ?
C20 C25 O00B 114.5(4) . . ?
C24 C25 O00B 125.4(4) . . ?
C24 C25 C20 120.1(4) . . ?
C9 C10 Fe01 122.7(3) . . ?
C11 C10 Fe01 70.3(2) . . ?
C11 C10 C9 126.1(3) . . ?
C14 C10 Fe01 69.6(2) . . ?
C14 C10 C9 126.4(3) . . ?
C14 C10 C11 107.4(3) . . ?
C37 C32 O007 115.0(3) . . ?
C33 C32 O007 125.0(4) . . ?
C33 C32 C37 120.0(4) . . ?
C10 C9 N1 111.5(3) . . ?
H9a C9 N1 109.3(2) . . ?
H9a C9 C10 109.3(2) . . ?
H9b C9 N1 109.31(19) . . ?
H9b C9 C10 109.3(2) . . ?
H9b C9 H9a 108.0 . . ?
H12 C12 Fe01 126.03(12) . . ?
C13 C12 Fe01 69.3(2) . . ?
C13 C12 H12 126.0(2) . . ?
C11 C12 Fe01 69.2(2) . . ?
C11 C12 H12 126.0(2) . . ?
C11 C12 C13 107.9(4) . . ?
C25 C20 O00G 115.3(4) . . ?
C21 C20 O00G 125.4(4) . . ?
C21 C20 C25 119.4(4) . . ?
H39a C39 O00H 108.6(2) . . ?
H39b C39 O00H 108.6(2) . . ?
H39b C39 H39a 107.6 . . ?
C38 C39 O00H 114.6(3) . . ?
C38 C39 H39a 108.6(2) . . ?
C38 C39 H39b 108.6(2) . . ?
C12 C13 Fe01 70.1(2) . . ?
H13 C13 Fe01 125.95(11) . . ?
H13 C13 C12 126.0(2) . . ?
C14 C13 Fe01 68.9(2) . . ?
C14 C13 C12 108.1(4) . . ?
C14 C13 H13 126.0(2) . . ?
C39 C38 O00A 108.9(3) . . ?
H38a C38 O00A 109.92(19) . . ?
H38a C38 C39 109.9(2) . . ?
H38b C38 O00A 109.9(2) . . ?
H38b C38 C39 109.9(2) . . ?
H38b C38 H38a 108.3 . . ?
C8 C5 C6 120.7(4) . . ?
C4 C5 C6 118.5(4) . . ?
C4 C5 C8 120.6(4) . . ?
C10 C11 Fe01 68.7(2) . . ?
C12 C11 Fe01 70.4(2) . . ?
C12 C11 C10 108.4(4) . . ?
H11 C11 Fe01 125.78(11) . . ?
H11 C11 C10 125.8(2) . . ?
H11 C11 C12 125.8(2) . . ?
H26a C26 O00B 110.5(2) . . ?
H26b C26 O00B 110.50(19) . . ?
H26b C26 H26a 108.7 . . ?
C27 C26 O00B 106.1(3) . . ?
C27 C26 H26a 110.5(2) . . ?
C27 C26 H26b 110.5(2) . . ?
H6 C6 C5 119.6(2) . . ?
C7 C6 C5 120.7(4) . . ?
C7 C6 H6 119.6(3) . . ?
H29a C29 O009 110.19(19) . . ?
H29b C29 O009 110.2(2) . . ?
H29b C29 H29a 108.5 . . ?
C28 C29 O009 107.6(3) . . ?
C28 C29 H29a 110.2(2) . . ?
C28 C29 H29b 110.2(2) . . ?
C3 C2 C7 117.9(4) . . ?
C1 C2 C7 120.6(4) . . ?
C1 C2 C3 121.5(4) . . ?
C26 C27 O00D 110.7(3) . . ?
H27a C27 O00D 109.5(2) . . ?
H27a C27 C26 109.5(2) . . ?
H27b C27 O00D 109.5(2) . . ?
H27b C27 C26 109.5(2) . . ?
H27b C27 H27a 108.1 . . ?
C5 C8 N1 110.0(3) . . ?
H8a C8 N1 109.7(2) . . ?
H8a C8 C5 109.7(2) . . ?
H8b C8 N1 109.7(2) . . ?
H8b C8 C5 109.7(2) . . ?
H8b C8 H8a 108.2 . . ?
H17 C17 Fe01 125.92(12) . . ?
C18 C17 Fe01 69.6(2) . . ?
C18 C17 H17 125.9(3) . . ?
C16 C17 Fe01 69.0(2) . . ?
C16 C17 H17 125.9(3) . . ?
C16 C17 C18 108.1(4) . . ?
H36 C36 C37 119.9(3) . . ?
C35 C36 C37 120.2(4) . . ?
C35 C36 H36 119.9(3) . . ?
H33 C33 C32 119.9(2) . . ?
C34 C33 C32 120.2(4) . . ?
C34 C33 H33 119.9(3) . . ?
H31a C31 O007 110.0(2) . . ?
H31b C31 O007 109.95(19) . . ?
H31b C31 H31a 108.3 . . ?
C30 C31 O007 108.7(3) . . ?
C30 C31 H31a 110.0(2) . . ?
C30 C31 H31b 110.0(2) . . ?
C2 C7 C6 121.0(4) . . ?
H7 C7 C6 119.5(3) . . ?
H7 C7 C2 119.5(3) . . ?
C10 C14 Fe01 69.1(2) . . ?
C13 C14 Fe01 70.4(2) . . ?
C13 C14 C10 108.2(4) . . ?
H14 C14 Fe01 125.91(11) . . ?
H14 C14 C10 125.9(2) . . ?
H14 C14 C13 125.9(2) . . ?
C31 C30 O009 108.6(3) . . ?
H30a C30 O009 110.0(2) . . ?
H30a C30 C31 110.0(2) . . ?
H30b C30 O009 110.0(2) . . ?
H30b C30 C31 110.0(2) . . ?
H30b C30 H30a 108.3 . . ?
H24 C24 C25 120.2(3) . . ?
C23 C24 C25 119.6(4) . . ?
C23 C24 H24 120.2(3) . . ?
H4 C4 C5 119.8(2) . . ?
C3 C4 C5 120.4(4) . . ?
C3 C4 H4 119.8(2) . . ?
H21 C21 C20 119.8(3) . . ?
C22 C21 C20 120.4(4) . . ?
C22 C21 H21 119.8(3) . . ?
C17 C18 Fe01 69.9(2) . . ?
H18 C18 Fe01 126.13(13) . . ?
H18 C18 C17 126.1(3) . . ?
C19 C18 Fe01 69.2(2) . . ?
C19 C18 C17 107.7(4) . . ?
C19 C18 H18 126.1(3) . . ?
H35 C35 C36 119.8(3) . . ?
C34 C35 C36 120.4(4) . . ?
C34 C35 H35 119.8(2) . . ?
H15 C15 Fe01 126.05(13) . . ?
C16 C15 Fe01 69.6(3) . . ?
C16 C15 H15 126.1(3) . . ?
C19 C15 Fe01 69.9(3) . . ?
C19 C15 H15 126.1(3) . . ?
C19 C15 C16 107.9(4) . . ?
C29 C28 O00D 108.8(3) . . ?
H28a C28 O00D 109.9(2) . . ?
H28a C28 C29 109.9(2) . . ?
H28b C28 O00D 109.9(2) . . ?
H28b C28 C29 109.9(2) . . ?
H28b C28 H28a 108.3 . . ?
H40a C40 O00H 109.7(2) . . ?
H40b C40 O00H 109.7(2) . . ?
H40b C40 H40a 108.2 . . ?
C41 C40 O00H 109.8(3) . . ?
C41 C40 H40a 109.7(2) . . ?
C41 C40 H40b 109.7(3) . . ?
H23 C23 C24 119.4(3) . . ?
C22 C23 C24 121.2(4) . . ?
C22 C23 H23 119.4(3) . . ?
C17 C16 Fe01 70.8(2) . . ?
C15 C16 Fe01 69.5(3) . . ?
C15 C16 C17 108.1(4) . . ?
H16 C16 Fe01 125.94(12) . . ?
H16 C16 C17 125.9(3) . . ?
H16 C16 C15 125.9(3) . . ?
C35 C34 C33 120.0(4) . . ?
H34 C34 C33 120.0(3) . . ?
H34 C34 C35 120.0(2) . . ?
C18 C19 Fe01 70.3(2) . . ?
C15 C19 Fe01 69.4(2) . . ?
C15 C19 C18 108.1(4) . . ?
H19 C19 Fe01 125.95(13) . . ?
H19 C19 C18 125.9(3) . . ?
H19 C19 C15 125.9(3) . . ?
C4 C3 C2 121.4(4) . . ?
H3 C3 C2 119.3(2) . . ?
H3 C3 C4 119.3(2) . . ?
H42a C42 O10 108.8(2) . . ?
H42b C42 O10 108.8(2) . . ?
H42b C42 H42a 107.7 . . ?
C43 C42 O10 114.0(3) . . ?
C43 C42 H42a 108.8(2) . . ?
C43 C42 H42b 108.8(2) . . ?
C42 C43 O00G 107.8(3) . . ?
H43a C43 O00G 110.2(2) . . ?
H43a C43 C42 110.2(2) . . ?
H43b C43 O00G 110.2(2) . . ?
H43b C43 C42 110.2(2) . . ?
H43b C43 H43a 108.5 . . ?
H1c C1 C2 109.5 . . ?
H1d C1 C2 109.5 . . ?
H1d C1 H1c 109.5 . . ?
H1e C1 C2 109.5 . . ?
H1e C1 H1c 109.5 . . ?
H1e C1 H1d 109.5 . . ?
C40 C41 O10 110.7(4) . . ?
H41a C41 O10 109.5(2) . . ?
H41a C41 C40 109.5(2) . . ?
H41b C41 O10 109.5(3) . . ?
H41b C41 C40 109.5(3) . . ?
H41b C41 H41a 108.1 . . ?
C23 C22 C21 119.3(4) . . ?
H22 C22 C21 120.4(3) . . ?
H22 C22 C23 120.4(3) . . ?
F41 P11 F38 180.0 . . ?
F40 P11 F38 89.27(10) . . ?
F40 P11 F38 89.27(10) 2_656 . ?
F40 P11 F41 90.73(10) . . ?
F40 P11 F41 90.73(10) 2_656 . ?
F40 P11 F40 178.5(2) . 2_656 ?
F39 P11 F38 89.63(11) . . ?
F39 P11 F38 89.63(11) 2_656 . ?
F39 P11 F41 90.37(11) . . ?
F39 P11 F41 90.37(11) 2_656 . ?
F39 P11 F40 89.75(15) . 2_656 ?
F39 P11 F40 90.24(15) . . ?
F39 P11 F40 90.24(15) 2_656 2_656 ?
F39 P11 F40 89.75(15) 2_656 . ?
F39 P11 F39 179.3(2) 2_656 . ?
F44 P12 F44 180.0(2) 2_545 1_545 ?
F43 P12 F44 90.46(13) . 2_545 ?
F43 P12 F44 89.57(13) . 1_545 ?
F43 P12 F44 90.46(13) 2 1_545 ?
F43 P12 F44 89.57(13) 2 2_545 ?
F43 P12 F43 89.3(3) 2 . ?
F42 P12 F44 89.96(13) 1_545 2_545 ?
F42 P12 F44 90.01(13) 2_545 2_545 ?
F42 P12 F44 90.01(13) 1_545 1_545 ?
F42 P12 F44 89.96(13) 2_545 1_545 ?
F42 P12 F43 179.20(18) 2_545 2 ?
F42 P12 F43 89.99(17) 2_545 . ?
F42 P12 F43 179.20(18) 1_545 . ?
F42 P12 F43 89.99(17) 1_545 2 ?
F42 P12 F42 90.7(2) 2_545 1_545 ?

loop_
_geom_bond_atom_site_label_1
_geom_bond_atom_site_label_2
_geom_bond_distance
_geom_bond_site_symmetry_2
_geom_bond_publ_flag
Fe01 C10 2.012(4) . ?
Fe01 C12 2.049(4) . ?
Fe01 C13 2.038(4) . ?
Fe01 C11 2.033(4) . ?
Fe01 C17 2.049(4) . ?
Fe01 C14 2.019(4) . ?
Fe01 C18 2.045(4) . ?
Fe01 C15 2.025(4) . ?
Fe01 C16 2.026(4) . ?
Fe01 C19 2.032(4) . ?
O007 C32 1.372(5) . ?
O007 C31 1.423(5) . ?
O009 C29 1.420(5) . ?
O009 C30 1.421(4) . ?
O00A C37 1.373(5) . ?
O00A C38 1.434(5) . ?
O00B C25 1.363(5) . ?
O00B C26 1.426(5) . ?
O00D C27 1.430(4) . ?
O00D C28 1.421(5) . ?
O00G C20 1.360(5) . ?
O00G C43 1.427(5) . ?
O00H C39 1.413(5) . ?
O00H C40 1.424(5) . ?
N1 H1a 0.9200 . ?
N1 H1b 0.9200 . ?
N1 C9 1.490(5) . ?
N1 C8 1.501(5) . ?
O10 C42 1.432(5) . ?
O10 C41 1.388(5) . ?
C37 C32 1.401(6) . ?
C37 C36 1.386(5) . ?
C25 C20 1.404(6) . ?
C25 C24 1.371(6) . ?
C10 C9 1.496(5) . ?
C10 C11 1.418(5) . ?
C10 C14 1.421(5) . ?
C32 C33 1.375(6) . ?
C9 H9a 0.9900 . ?
C9 H9b 0.9900 . ?
C12 H12 1.0000 . ?
C12 C13 1.416(6) . ?
C12 C11 1.409(6) . ?
C20 C21 1.375(6) . ?
C39 H39a 0.9900 . ?
C39 H39b 0.9900 . ?
C39 C38 1.509(5) . ?
C13 H13 1.0000 . ?
C13 C14 1.410(6) . ?
C38 H38a 0.9900 . ?
C38 H38b 0.9900 . ?
C5 C6 1.388(6) . ?
C5 C8 1.490(6) . ?
C5 C4 1.385(6) . ?
C11 H11 1.0000 . ?
C26 H26a 0.9900 . ?
C26 H26b 0.9900 . ?
C26 C27 1.487(6) . ?
C6 H6 0.9500 . ?
C6 C7 1.370(6) . ?
C29 H29a 0.9900 . ?
C29 H29b 0.9900 . ?
C29 C28 1.493(5) . ?
C2 C7 1.397(6) . ?
C2 C3 1.377(6) . ?
C2 C1 1.492(6) . ?
C27 H27a 0.9900 . ?
C27 H27b 0.9900 . ?
C8 H8a 0.9900 . ?
C8 H8b 0.9900 . ?
C17 H17 1.0000 . ?
C17 C18 1.418(6) . ?
C17 C16 1.403(6) . ?
C36 H36 0.9500 . ?
C36 C35 1.382(6) . ?
C33 H33 0.9500 . ?
C33 C34 1.384(6) . ?
C31 H31a 0.9900 . ?
C31 H31b 0.9900 . ?
C31 C30 1.505(6) . ?
C7 H7 0.9500 . ?
C14 H14 1.0000 . ?
C30 H30a 0.9900 . ?
C30 H30b 0.9900 . ?
C24 H24 0.9500 . ?
C24 C23 1.383(6) . ?
C4 H4 0.9500 . ?
C4 C3 1.379(6) . ?
C21 H21 0.9500 . ?
C21 C22 1.396(6) . ?
C18 H18 1.0000 . ?
C18 C19 1.411(6) . ?
C35 H35 0.9500 . ?
C35 C34 1.372(6) . ?
C15 H15 1.0000 . ?
C15 C16 1.415(6) . ?
C15 C19 1.411(6) . ?
C28 H28a 0.9900 . ?
C28 H28b 0.9900 . ?
C40 H40a 0.9900 . ?
C40 H40b 0.9900 . ?
C40 C41 1.479(6) . ?
C23 H23 0.9500 . ?
C23 C22 1.367(7) . ?
C16 H16 1.0000 . ?
C34 H34 0.9500 . ?
C19 H19 1.0000 . ?
C3 H3 0.9500 . ?
C42 H42a 0.9900 . ?
C42 H42b 0.9900 . ?
C42 C43 1.487(6) . ?
C43 H43a 0.9900 . ?
C43 H43b 0.9900 . ?
C1 H1c 0.9800 . ?
C1 H1d 0.9800 . ?
C1 H1e 0.9800 . ?
C41 H41a 0.9900 . ?
C41 H41b 0.9900 . ?
C22 H22 0.9500 . ?
P11 F38 1.600(3) . ?
P11 F41 1.594(4) . ?
P11 F40 1.598(2) . ?
P11 F40 1.598(2) 2_656 ?
P11 F39 1.587(3) 2_656 ?
P11 F39 1.587(3) . ?
P12 F44 1.603(2) 2_545 ?
P12 F44 1.603(2) 1_545 ?
P12 F43 1.588(3) . ?
P12 F43 1.588(3) 2 ?
P12 F42 1.578(3) 1_545 ?
P12 F42 1.578(3) 2_545 ?
